data_9011498
loop_
_publ_author_name
'Cannillo, E.'
'Giuseppetti, G.'
'Mazzi, F.'
'Tazzoli, V.'

_publ_section_title
;
 The crystal structure of a rare earth bearing leucophanite:
 (Ca,RE)CaNa2Be2Si4O12(F,O)2
;
_journal_name_full 'Zeitschrift fur Kristallographie'
_journal_page_first 71
_journal_page_last 79
_journal_volume 202
_journal_year 1992
_chemical_compound_source 'Mt Saint Hilaire, Quebec, Canada'
_chemical_formula_sum 'Be4 Ca3.94 Ce0.12 F3.46 La0.06 Na3.76 Nd0.09 O24.54 Pr0.03 Si8'
_chemical_name_mineral Leucophanite
_space_group_IT_number 1
_symmetry_space_group_name_Hall 'P 1'
_symmetry_space_group_name_H-M 'P 1'
_cell_angle_alpha 90
_cell_angle_beta 90
_cell_angle_gamma 90
_cell_formula_units_Z 1
_cell_length_a 7.417
_cell_length_b 7.398
_cell_length_c 9.986
_cell_volume 547.941
_database_code_amcsd 0011026
_exptl_crystal_density_diffrn 3.048
_cod_original_formula_sum 'Ca3.94 Ce.12 Nd.09 La.06 Pr.03 Na3.76 Be4 Si8 O24.54 F3.46'
_cod_database_code 9011498

loop_
_space_group_symop_operation_xyz
x,y,z

loop_
_atom_site_label
_atom_site_fract_x
_atom_site_fract_y
_atom_site_fract_z
_atom_site_occupancy
_atom_site_U_iso_or_equiv
_atom_site_type_symbol
_atom_site_attached_hydrogens
Caa 0.10370 -0.17110 0.00960 0.92000 0.00980 Ca 0
CeCaa 0.10370 -0.17110 0.00960 0.03200 0.00980 Ce 0
NdCaa 0.10370 -0.17110 0.00960 0.02400 0.00980 Nd 0
LaCaa 0.10370 -0.17110 0.00960 0.01600 0.00980 La 0
PrCaa 0.10370 -0.17110 0.00960 0.00800 0.00980 Pr 0
Cab -0.10300 0.33060 0.49040 0.82000 0.01050 Ca 0
CeCab -0.10300 0.33060 0.49040 0.07200 0.01050 Ce 0
NdCab -0.10300 0.33060 0.49040 0.05400 0.01050 Nd 0
LaCab -0.10300 0.33060 0.49040 0.03600 0.01050 La 0
PrCab -0.10300 0.33060 0.49040 0.01800 0.01050 Pr 0
Cac 0.39630 0.17200 -0.49030 0.98000 0.01150 Ca 0
CeCac 0.39630 0.17200 -0.49030 0.00800 0.01150 Ce 0
NdCac 0.39630 0.17200 -0.49030 0.00600 0.01150 Nd 0
LaCac 0.39630 0.17200 -0.49030 0.00400 0.01150 La 0
PrCac 0.39630 0.17200 -0.49030 0.00200 0.01150 Pr 0
Cad -0.39630 -0.32820 -0.01000 0.98000 0.01070 Ca 0
CeCad -0.39630 -0.32820 -0.01000 0.00800 0.01070 Ce 0
NdCad -0.39630 -0.32820 -0.01000 0.00600 0.01070 Nd 0
LaCad -0.39630 -0.32820 -0.01000 0.00400 0.01070 La 0
PrCad -0.39630 -0.32820 -0.01000 0.00200 0.01070 Pr 0
Naa 0.07420 -0.14730 0.49730 0.93000 0.02040 Na 0
CaNaa 0.07420 -0.14730 0.49730 0.07000 0.02040 Ca 0
Nab -0.07340 0.35260 0.00340 0.98000 0.02020 Na 0
CaNab -0.07340 0.35260 0.00340 0.02000 0.02020 Ca 0
Nac 0.42790 0.14810 -0.00270 0.87000 0.02060 Na 0
CaNac1 0.42790 0.14810 -0.00270 0.13000 0.02060 Ca 0
Nad -0.43150 -0.35150 -0.49520 0.98000 0.02280 Na 0
CaNac2 -0.43150 -0.35150 -0.49520 0.02000 0.02280 Ca 0
Bea 0.11090 0.13130 0.28030 0.97000 0.00780 Be 0
SiBea 0.11090 0.13130 0.28030 0.03000 0.00780 Si 0
Beb -0.10950 -0.36860 0.21970 0.94000 ? Be 0
SiBeb -0.10950 -0.36860 0.21970 0.06000 ? Si 0
Bec 0.39050 -0.13100 -0.21990 0.98000 0.00630 Be 0
SiBec 0.39050 -0.13100 -0.21990 0.02000 0.00630 Si 0
Bed -0.39160 0.36920 -0.28030 0.96000 0.00760 Be 0
SiBed -0.39160 0.36920 -0.28030 0.04000 0.00760 Si 0
Si1a -0.25830 0.01310 -0.25080 1.00000 0.00630 Si 0
Si1b 0.25750 -0.48700 -0.24920 1.00000 0.00630 Si 0
Si1c -0.24150 -0.01250 0.24900 1.00000 0.00650 Si 0
Si1d 0.24190 0.48730 0.25030 1.00000 0.00670 Si 0
Si2a 0.10770 0.15040 -0.22560 1.00000 0.00630 Si 0
Si2b -0.10860 -0.34920 -0.27410 0.94000 0.00510 Si 0
BeSi2b -0.10860 -0.34920 -0.27410 0.06000 0.00510 Be 0
Si2c 0.39220 -0.14990 0.27370 0.97000 0.00540 Si 0
BeSi2c 0.39220 -0.14990 0.27370 0.03000 0.00540 Be 0
Si2d -0.39180 0.35020 0.22580 0.94000 0.00570 Si 0
BeSi2d -0.39180 0.35020 0.22580 0.06000 0.00570 Be 0
O1a 0.24200 0.00630 -0.16100 1.00000 0.00940 O 0
O1b -0.24310 -0.49340 -0.33930 1.00000 0.00990 O 0
O1c 0.25810 -0.00510 0.33870 1.00000 0.00910 O 0
O1d -0.25810 0.49500 0.16060 1.00000 0.00930 O 0
O2a 0.10310 0.15940 -0.38440 1.00000 0.01040 O 0
O2b -0.10310 -0.34100 -0.11560 1.00000 0.00980 O 0
O2c 0.39480 -0.15820 0.11480 1.00000 0.00980 O 0
O2d -0.39360 0.34190 0.38450 1.00000 0.00990 O 0
O3a -0.16380 -0.15080 -0.33940 1.00000 0.00980 O 0
O3b 0.16310 0.34880 -0.16060 1.00000 ? O 0
O3c 0.66410 0.15150 0.16090 1.00000 0.00960 O 0
O3d 0.33600 -0.34880 0.33850 1.00000 0.00990 O 0
O4a -0.16200 -0.16920 0.15310 1.00000 0.01050 O 0
O4b 0.16220 0.33080 0.34620 1.00000 0.00990 O 0
O4c -0.33570 0.17030 -0.34680 1.00000 0.00970 O 0
O4d 0.33550 -0.33010 -0.15360 1.00000 0.00940 O 0
O5a -0.08810 0.07420 0.34350 1.00000 0.00960 O 0
O5b 0.08860 -0.42580 0.15630 1.00000 0.00930 O 0
O5c -0.41210 -0.07320 -0.15760 1.00000 0.00920 O 0
O5d 0.41100 0.42630 -0.34280 1.00000 0.00940 O 0
O6a -0.09180 0.10100 -0.16050 1.00000 ? O 0
O6b 0.09090 -0.39930 -0.33930 1.00000 ? O 0
O6c -0.40710 -0.10240 0.33830 1.00000 0.00980 O 0
O6d 0.40790 0.39770 0.16090 1.00000 0.01040 O 0
Fa 0.10330 0.12820 0.12240 0.94000 0.01440 F 0
OFa 0.10330 0.12820 0.12240 0.06000 0.01440 O 0
Fb -0.10200 -0.37160 0.37750 0.79000 0.01310 F 0
OFb -0.10200 -0.37160 0.37750 0.21000 0.01310 O 0
Fc 0.39570 -0.12940 -0.37710 0.87000 0.01310 F 0
OFc 0.39570 -0.12940 -0.37710 0.13000 0.01310 O 0
Fd -0.39710 0.37110 -0.12280 0.86000 0.01360 F 0
OFd -0.39710 0.37110 -0.12280 0.14000 0.01360 O 0

loop_
_cod_changelog_entry_id
_cod_changelog_entry_author
_cod_changelog_entry_date
_cod_changelog_entry_text
1
;cod-tools version 3.8.0
Id: cif_guess_AMCSD_atom_types 9581 2023-05-17 12:35:41Z saulius
;
2023-05-23T09:24:45+03:00
;Derived atom types and hydrogen counts
from atom names that follow the AMCSD naming convention
(Wat == water, O-H == hydroxyl).
;
2
;cod-tools version 3.10.1
Id: cif_fix_AMCSD_atom_labels 10224 2024-08-07 11:09:31Z saulius
;
2024-08-07T19:40:04+03:00
;Changed the following '_atom_site_label' values:
the first duplicated label 'CaNac'  converted to 'CaNac1'
duplicated label 'CaNac' at index 27 converted to 'CaNac2'
;

loop_
_cod_related_entry_id
_cod_related_entry_database
_cod_related_entry_code
1 AMCSD 0011026
